data_4317940
loop_
_publ_author_name
'Raquel Garcia'
'\^Angela Domingos'
'Ant\'onio Paulo'
'Isabel Santos'
'Roger Alberto'

_publ_section_title
;
 Reactivity of [Re{\k3-H(\m-H)B(timMe)2}(CO)3] (timMe=
 2-Mercapto-1-methylimidazolyl) toward Neutral Substrates
;
_journal_name_full 'Inorganic Chemistry'
_journal_page_first 2422
_journal_page_last 2428
_journal_paper_doi 10.1021/ic011171n
_journal_volume 41
_journal_year 2002
_chemical_formula_structural '[Re{k2-H2B(MeC3H2N2S)2}(CO)3(4-NMe2py)]'
_chemical_formula_sum 'C18 H22 B N6 O3 Re S2'
_chemical_formula_weight 631.55
_chemical_name_systematic
;
   ?
;
_space_group_IT_number 36
_symmetry_cell_setting orthorhombic
_symmetry_space_group_name_Hall 'C 2c -2'
_symmetry_space_group_name_H-M 'C m c 21'
_atom_sites_solution_hydrogens geom
_atom_sites_solution_primary direct
_atom_sites_solution_secondary difmap
_audit_creation_method SHELXL
_cell_angle_alpha 90.00
_cell_angle_beta 90.00
_cell_angle_gamma 90.00
_cell_formula_units_Z 12
_cell_length_a 29.462(3)
_cell_length_b 14.386(2)
_cell_length_c 17.546(2)
_cell_measurement_reflns_used 25
_cell_measurement_temperature 293(2)
_cell_measurement_theta_max 12.0
_cell_measurement_theta_min 7.4
_cell_volume 7436.7(15)
_computing_cell_refinement 'CAD4 software(Enraf-Nonius,1989)'
_computing_data_collection 'CAD4 software(Enraf-Nonius,1989)'
_computing_data_reduction process-MolEN(Fair,1990)
_computing_molecular_graphics ORTEP-3(Farrugia,1997)
_computing_structure_refinement 'SHELXL-93 (Sheldrick, 1993)'
_computing_structure_solution 'SHELXS-86 (Sheldrick, 1990)'
_diffrn_ambient_temperature 293(2)
_diffrn_measurement_device CAD4-Enraf-Nonius
_diffrn_measurement_method \w/2\qscans
_diffrn_radiation_monochromator graphite
_diffrn_radiation_source 'fine-focus sealed tube'
_diffrn_radiation_type MoK\a
_diffrn_radiation_wavelength 0.71073
_diffrn_reflns_av_R_equivalents 0.0596
_diffrn_reflns_av_sigmaI/netI 0.1061
_diffrn_reflns_limit_h_max 1
_diffrn_reflns_limit_h_min -34
_diffrn_reflns_limit_k_max 1
_diffrn_reflns_limit_k_min -17
_diffrn_reflns_limit_l_max 1
_diffrn_reflns_limit_l_min -20
_diffrn_reflns_number 4152
_diffrn_reflns_theta_max 24.95
_diffrn_reflns_theta_min 1.58
_diffrn_standards_decay_% 'no decay'
_diffrn_standards_interval_time 60
_diffrn_standards_number 3
_exptl_absorpt_coefficient_mu 5.100
_exptl_absorpt_correction_T_max 0.9992
_exptl_absorpt_correction_T_min 0.7798
_exptl_absorpt_correction_type 'empirical via \y-scan North et al(1968)'
_exptl_crystal_colour white
_exptl_crystal_density_diffrn 1.692
_exptl_crystal_density_meas ?
_exptl_crystal_description irregular
_exptl_crystal_F_000 3696
_exptl_crystal_size_max 0.31
_exptl_crystal_size_mid 0.22
_exptl_crystal_size_min 0.16
_refine_diff_density_max 0.951
_refine_diff_density_min -0.720
_refine_diff_density_rms 0.162
_refine_ls_abs_structure_details 'Flack H D (1983), Acta Cryst. A39, 876-881'
_refine_ls_abs_structure_Flack 0.97(4)
_refine_ls_extinction_method none
_refine_ls_goodness_of_fit_all 1.083
_refine_ls_goodness_of_fit_obs 1.178
_refine_ls_hydrogen_treatment riding
_refine_ls_matrix_type full
_refine_ls_number_parameters 442
_refine_ls_number_reflns 3186
_refine_ls_number_restraints 336
_refine_ls_restrained_S_all 1.286
_refine_ls_restrained_S_obs 1.109
_refine_ls_R_factor_all 0.1402
_refine_ls_R_factor_obs 0.0652
_refine_ls_shift/esd_max -0.006
_refine_ls_shift/esd_mean 0.000
_refine_ls_structure_factor_coef Fsqd
_refine_ls_weighting_details 'w=1/[\s^2^(Fo^2^)+(0.0289P)^2^+60.2927P] where P=(Fo^2^+2Fc^2^)/3'
_refine_ls_weighting_scheme calc
_refine_ls_wR_factor_all 0.1496
_refine_ls_wR_factor_obs 0.0971
_reflns_number_observed 2139
_reflns_number_total 3671
_reflns_observed_criterion >2sigma(I)
_cod_data_source_file ic011171n_1.cif
_cod_data_source_block redmpy
_cod_depositor_comments
;
The following automatic conversions were performed:

'_exptl_crystal_density_meas' value 'not measured' was changed to '?'
- the value is perceived as not measured.

Automatic conversion script
Id: cif_fix_values 3008 2015-01-20 13:52:24Z robertas 

The following automatic conversions were performed:

'_refine_ls_weighting_scheme' value 'calc
w=1/[\s^2^(Fo^2^)+(0.0289P)^2^+60.2927P] where P=(Fo^2^+2Fc^2^)/3'
was changed to 'calc'. New tag '_refine_ls_weighting_details' was
created. The value of the new tag was set to
'w=1/[\s^2^(Fo^2^)+(0.0289P)^2^+60.2927P] where P=(Fo^2^+2Fc^2^)/3'.

Automatic conversion script
Id: cif_fix_values 3143 2015-03-26 13:38:13Z robertas 
;
_cod_database_code 4317940

loop_
_symmetry_equiv_pos_as_xyz
'x, y, z'
'-x, -y, z+1/2'
'x, -y, z+1/2'
'-x, y, z'
'x+1/2, y+1/2, z'
'-x+1/2, -y+1/2, z+1/2'
'x+1/2, -y+1/2, z+1/2'
'-x+1/2, y+1/2, z'

loop_
_atom_site_aniso_label
_atom_site_aniso_U_11
_atom_site_aniso_U_22
_atom_site_aniso_U_33
_atom_site_aniso_U_23
_atom_site_aniso_U_13
_atom_site_aniso_U_12
Re1 0.0467(5) 0.0470(5) 0.0481(5) -0.0028(11) -0.0001(7) 0.0065(6)
Re2 0.0599(10) 0.0418(9) 0.0768(11) -0.0067(13) 0.000 0.000
S1 0.078(4) 0.055(4) 0.052(4) 0.000(4) -0.003(4) 0.012(3)
S2 0.060(4) 0.054(4) 0.069(5) 0.001(4) 0.007(4) 0.004(3)
S3 0.065(4) 0.071(5) 0.100(5) -0.022(4) -0.010(4) -0.014(4)
O1 0.076(10) 0.130(13) 0.130(14) -0.026(15) 0.006(14) -0.005(11)
O2 0.127(14) 0.086(12) 0.079(12) -0.032(11) 0.007(12) 0.007(12)
O3 0.106(13) 0.053(10) 0.089(13) 0.007(10) 0.005(11) 0.035(10)
O4 0.081(15) 0.076(15) 0.103(17) -0.015(14) 0.000 0.000
O5 0.115(13) 0.090(13) 0.093(12) -0.002(11) 0.013(12) 0.024(12)
N1 0.041(8) 0.046(8) 0.052(9) 0.007(7) -0.009(7) -0.007(7)
N2 0.088(11) 0.077(10) 0.066(10) -0.011(8) 0.008(9) 0.015(9)
N3 0.090(10) 0.080(10) 0.079(10) -0.009(9) -0.008(9) 0.005(9)
N4 0.091(11) 0.068(10) 0.080(11) 0.009(9) 0.012(9) -0.005(8)
N5 0.083(12) 0.074(11) 0.083(12) 0.001(9) 0.006(9) -0.005(9)
N6 0.070(10) 0.062(10) 0.065(10) 0.013(8) -0.008(8) 0.000(8)
N7 0.077(13) 0.088(14) 0.088(14) 0.000(10) 0.000 0.000
N8 0.052(8) 0.074(9) 0.068(9) 0.003(9) -0.004(9) 0.003(8)
N9 0.055(9) 0.066(9) 0.067(10) 0.005(8) -0.003(8) 0.000(8)
N10 0.190(26) 0.195(27) 0.195(27) -0.002(10) 0.000 0.000
C1 0.067(10) 0.071(11) 0.065(11) -0.003(9) 0.002(9) -0.004(8)
C2 0.059(10) 0.054(10) 0.055(10) 0.002(9) -0.004(9) 0.006(9)
C3 0.065(11) 0.063(11) 0.050(10) -0.012(9) 0.002(9) 0.003(9)
C4 0.083(12) 0.080(12) 0.076(11) -0.006(9) 0.004(9) 0.004(9)
C5 0.116(15) 0.111(15) 0.106(15) 0.005(10) -0.008(10) 0.003(10)
C6 0.113(14) 0.103(14) 0.098(14) 0.005(9) 0.001(10) -0.001(10)
C7 0.094(17) 0.105(18) 0.080(16) -0.015(14) -0.020(14) 0.037(15)
C8 0.078(12) 0.066(12) 0.076(12) -0.006(9) -0.005(9) -0.003(9)
C9 0.100(13) 0.083(13) 0.090(13) -0.006(9) 0.004(9) 0.002(9)
C10 0.117(15) 0.101(14) 0.102(14) 0.000(10) 0.004(10) 0.003(10)
C11 0.088(17) 0.046(14) 0.088(16) -0.006(14) -0.006(14) 0.001(13)
C12 0.048(10) 0.038(9) 0.046(9) 0.000(8) -0.005(8) -0.013(8)
C13 0.065(11) 0.063(11) 0.059(11) -0.005(9) -0.008(9) -0.007(9)
C14 0.056(10) 0.049(9) 0.049(10) 0.008(8) -0.002(9) 0.010(9)
C15 0.061(10) 0.062(10) 0.057(10) 0.002(9) -0.006(9) -0.002(9)
C16 0.040(9) 0.041(9) 0.043(10) 0.001(8) -0.001(8) -0.005(8)
C17 0.113(18) 0.073(16) 0.106(18) 0.024(15) -0.026(15) -0.001(14)
C18 0.117(19) 0.095(18) 0.099(18) 0.020(15) -0.015(16) 0.019(16)
C19 0.063(11) 0.061(11) 0.060(11) 0.000(9) -0.002(9) -0.005(9)
C20 0.048(10) 0.067(11) 0.065(11) 0.005(9) 0.006(9) 0.008(9)
C21 0.066(11) 0.065(11) 0.076(12) 0.010(9) -0.004(9) -0.001(9)
C22 0.060(14) 0.086(15) 0.093(16) -0.013(15) 0.011(15) -0.020(13)
C23 0.053(13) 0.058(13) 0.048(13) -0.005(9) 0.000 0.000
C24 0.096(13) 0.089(13) 0.092(13) -0.004(9) -0.005(9) -0.003(9)
C25 0.118(20) 0.122(20) 0.125(21) -0.002(10) 0.000 0.000
C26 0.119(21) 0.125(21) 0.128(21) -0.003(10) 0.000 0.000
C27 0.100(18) 0.111(18) 0.113(19) -0.002(10) 0.000 0.000
C28 0.158(28) 0.162(28) 0.163(28) -0.004(10) 0.000 0.000
C29 0.101(17) 0.114(17) 0.111(17) -0.003(10) 0.000 0.000
C30 0.095(23) 0.121(24) 0.154(26) 0.026(19) 0.000 0.000
C31 0.246(43) 0.256(43) 0.252(43) -0.006(20) 0.000 0.000
B1 0.122(18) 0.118(18) 0.117(18) -0.005(10) 0.004(10) 0.001(10)
B2 0.055(15) 0.068(15) 0.062(15) -0.002(10) 0.000 0.000

loop_
_atom_site_label
_atom_site_type_symbol
_atom_site_fract_x
_atom_site_fract_y
_atom_site_fract_z
_atom_site_U_iso_or_equiv
_atom_site_thermal_displace_type
_atom_site_occupancy
_atom_site_calc_flag
_atom_site_refinement_flags
_atom_site_disorder_group
Re1 Re 0.79504(3) 0.79114(7) -0.00287(8) 0.0472(3) Uani 1 d U .
Re2 Re 0.0000 0.71434(12) 0.36900(10) 0.0595(5) Uani 1 d SU .
S1 S 0.8032(2) 0.6979(5) -0.1257(4) 0.062(2) Uani 1 d U .
S2 S 0.8774(2) 0.8350(4) -0.0196(4) 0.061(2) Uani 1 d U .
S3 S 0.0612(2) 0.6800(5) 0.4665(5) 0.079(2) Uani 1 d U .
O1 O 0.6988(6) 0.7226(14) 0.0077(18) 0.112(7) Uani 1 d U .
O2 O 0.7866(7) 0.9008(14) 0.1442(12) 0.097(7) Uani 1 d U .
O3 O 0.7602(6) 0.9644(12) -0.0884(11) 0.083(6) Uani 1 d U .
O4 O 0.0000 0.5186(20) 0.3068(17) 0.087(9) Uani 1 d SU .
O5 O 0.0733(8) 0.7614(14) 0.2563(13) 0.099(7) Uani 1 d U .
N1 N 0.8243(6) 0.6669(12) 0.0508(11) 0.046(5) Uani 1 d U .
N2 N 0.8180(8) 0.8411(17) -0.2251(13) 0.077(7) Uani 1 d U .
N3 N 0.7496(9) 0.7899(19) -0.2254(14) 0.083(7) Uani 1 d U .
N4 N 0.8749(8) 0.9401(17) -0.1514(15) 0.080(7) Uani 1 d U .
N5 N 0.8789(9) 1.0224(20) -0.0434(18) 0.080(9) Uani 1 d U .
N6 N 0.8755(8) 0.4263(15) 0.1600(13) 0.066(7) Uani 1 d U .
N7 N 0.0000 0.8461(25) 0.4302(23) 0.085(11) Uani 1 d SDU .
N8 N 0.0443(6) 0.4954(14) 0.4980(18) 0.065(5) Uani 1 d U .
N9 N 0.1007(7) 0.5203(15) 0.4212(13) 0.063(6) Uani 1 d U .
N10 N 0.0000 1.1017(36) 0.5601(36) 0.194(25) Uani 1 d SDU .
C1 C 0.7350(8) 0.7514(17) 0.0100(19) 0.068(8) Uani 1 d U .
C2 C 0.7907(9) 0.8562(18) 0.0882(15) 0.056(7) Uani 1 d U .
C3 C 0.7713(9) 0.8949(19) -0.0546(15) 0.060(7) Uani 1 d U .
C4 C 0.7904(11) 0.7791(22) -0.1952(16) 0.080(9) Uani 1 d U .
C5 C 0.7514(14) 0.8622(25) -0.2768(20) 0.111(12) Uani 1 d U .
H5 H 0.7275(14) 0.8820(25) -0.3074(20) 0.133 Uiso 1 calc R .
C6 C 0.7896(13) 0.8962(24) -0.2759(19) 0.105(12) Uani 1 d U .
H6 H 0.7988(13) 0.9483(24) -0.3031(19) 0.126 Uiso 1 calc R .
C7 C 0.7141(10) 0.7375(21) -0.2072(17) 0.093(10) Uani 1 d U .
H7A H 0.6882(10) 0.7567(21) -0.2364(17) 0.139 Uiso 1 calc R .
H7B H 0.7076(10) 0.7443(21) -0.1538(17) 0.139 Uiso 1 calc R .
H7C H 0.7208(10) 0.6736(21) -0.2181(17) 0.139 Uiso 1 calc R .
C8 C 0.8769(10) 0.9358(21) -0.0735(18) 0.073(9) Uani 1 d U .
C9 C 0.8783(10) 1.0832(22) -0.1077(20) 0.091(10) Uani 1 d U .
H9 H 0.8809(10) 1.1476(22) -0.1061(20) 0.109 Uiso 1 calc R .
C10 C 0.8737(12) 1.0344(25) -0.1678(21) 0.107(12) Uani 1 d U .
H10 H 0.8700(12) 1.0589(25) -0.2165(21) 0.128 Uiso 1 calc R .
C11 C 0.8797(11) 1.0426(19) 0.0360(18) 0.074(9) Uani 1 d U .
H11A H 0.8805(11) 1.1087(19) 0.0433(18) 0.111 Uiso 1 calc R .
H11B H 0.9062(11) 1.0151(19) 0.0585(18) 0.111 Uiso 1 calc R .
H11C H 0.8530(11) 1.0176(19) 0.0597(18) 0.111 Uiso 1 calc R .
C12 C 0.8061(7) 0.5797(15) 0.0417(13) 0.044(6) Uani 1 d U .
H12 H 0.7815(7) 0.5739(15) 0.0088(13) 0.053 Uiso 1 calc R .
C13 C 0.8208(9) 0.5020(19) 0.0763(15) 0.062(7) Uani 1 d U .
H13 H 0.8062(9) 0.4459(19) 0.0671(15) 0.075 Uiso 1 calc R .
C14 C 0.8581(8) 0.5046(19) 0.1263(16) 0.051(6) Uani 1 d U .
C15 C 0.8749(9) 0.5961(18) 0.1388(15) 0.060(7) Uani 1 d U .
H15 H 0.8989(9) 0.6053(18) 0.1724(15) 0.072 Uiso 1 calc R .
C16 C 0.8570(7) 0.6678(16) 0.1034(13) 0.041(6) Uani 1 d U .
H16 H 0.8685(7) 0.7259(16) 0.1165(13) 0.050 Uiso 1 calc R .
C17 C 0.8536(10) 0.3372(19) 0.1490(19) 0.097(11) Uani 1 d U .
H17A H 0.8700(10) 0.2902(19) 0.1765(19) 0.146 Uiso 1 calc R .
H17B H 0.8534(10) 0.3220(19) 0.0957(19) 0.146 Uiso 1 calc R .
H17C H 0.8230(10) 0.3402(19) 0.1676(19) 0.146 Uiso 1 calc R .
C18 C 0.9162(10) 0.4268(22) 0.2069(18) 0.104(12) Uani 1 d U .
H18A H 0.9222(10) 0.3649(22) 0.2248(18) 0.156 Uiso 1 calc R .
H18B H 0.9118(10) 0.4675(22) 0.2496(18) 0.156 Uiso 1 calc R .
H18C H 0.9415(10) 0.4481(22) 0.1771(18) 0.156 Uiso 1 calc R .
C19 C 0.0664(9) 0.5669(19) 0.4596(16) 0.062(8) Uani 1 d U .
C20 C 0.0974(8) 0.4233(18) 0.4286(15) 0.060(7) Uani 1 d U .
H20 H 0.1167(8) 0.3780(18) 0.4088(15) 0.072 Uiso 1 calc R .
C21 C 0.0621(8) 0.4122(19) 0.4686(15) 0.069(8) Uani 1 d U .
H21 H 0.0492(8) 0.3543(19) 0.4777(15) 0.083 Uiso 1 calc R .
C22 C 0.1362(8) 0.5614(18) 0.3771(19) 0.080(9) Uani 1 d U .
H22A H 0.1554(8) 0.5135(18) 0.3570(19) 0.120 Uiso 1 calc R .
H22B H 0.1537(8) 0.6022(18) 0.4088(19) 0.120 Uiso 1 calc R .
H22C H 0.1232(8) 0.5963(18) 0.3358(19) 0.120 Uiso 1 calc R .
C23 C 0.0000 0.5943(26) 0.3242(20) 0.053(10) Uani 1 d SU .
C24 C 0.0415(12) 0.7497(21) 0.2997(19) 0.092(11) Uani 1 d U .
C25 C 0.0000 0.9323(35) 0.3936(34) 0.122(18) Uani 1 d SDU .
H25 H 0.0000 0.9351(35) 0.3406(34) 0.146 Uiso 1 calc SR .
C26 C 0.0000 1.0148(35) 0.4366(25) 0.124(19) Uani 1 d SDU .
H26 H 0.0000 1.0721(35) 0.4122(25) 0.149 Uiso 1 calc SR .
C27 C 0.0000 1.0103(35) 0.5163(24) 0.108(16) Uani 1 d SDU .
C28 C 0.0000 0.9238(35) 0.5530(33) 0.161(27) Uani 1 d SDU .
H28 H 0.0000 0.9128(35) 0.6052(33) 0.193 Uiso 1 calc SR .
C29 C 0.0000 0.8575(34) 0.4946(38) 0.108(15) Uani 1 d SDU .
H29 H 0.0000 0.7992(34) 0.5175(38) 0.130 Uiso 1 calc SR .
C30 C 0.0000 1.1743(34) 0.5391(31) 0.123(19) Uani 1 d SDU .
H30A H 0.0000 1.1744(34) 0.4844(31) 0.185 Uiso 1 calc SR .
H30B H 0.0266 1.2057(34) 0.5574(31) 0.185 Uiso 0.50 calc PR .
H30C H -0.0266 1.2057(34) 0.5574(31) 0.185 Uiso 0.50 calc PR .
C31 C 0.0000 1.0936(52) 0.6458(44) 0.252(40) Uani 1 d SDU .
H31D H 0.0000 1.0292(52) 0.6600(44) 0.377 Uiso 1 calc SR .
H31E H -0.0266 1.1233(52) 0.6659(44) 0.377 Uiso 0.50 calc PR .
H31F H 0.0266 1.1233(52) 0.6659(44) 0.377 Uiso 0.50 calc PR .
B1 B 0.8695(16) 0.8678(32) -0.2132(26) 0.119(16) Uani 1 d DU .
H1A H 0.8873(16) 0.8103(32) -0.1990(26) 0.143 Uiso 1 calc RD .
H1B H 0.8823(16) 0.8927(32) -0.2625(26) 0.143 Uiso 1 calc RD .
B2 B 0.0000 0.5174(32) 0.5492(26) 0.062(13) Uani 1 d SDU .
H2A H 0.0000 0.4773(32) 0.5965(26) 0.074 Uiso 1 calc SRD .
H2B H 0.0000 0.5848(32) 0.5655(26) 0.074 Uiso 1 calc SRD .

loop_
_atom_type_symbol
_atom_type_description
_atom_type_scat_dispersion_real
_atom_type_scat_dispersion_imag
_atom_type_scat_source
H H 0.0000 0.0000 'International Tables Vol C Tables 4.2.6.8 and 6.1.1.4'
C C 0.0033 0.0016 'International Tables Vol C Tables 4.2.6.8 and 6.1.1.4'
N N 0.0061 0.0033 'International Tables Vol C Tables 4.2.6.8 and 6.1.1.4'
O O 0.0106 0.0060 'International Tables Vol C Tables 4.2.6.8 and 6.1.1.4'
B B 0.0013 0.0007 'International Tables Vol C Tables 4.2.6.8 and 6.1.1.4'
S S 0.1246 0.1234 'International Tables Vol C Tables 4.2.6.8 and 6.1.1.4'
Re Re -1.0185 7.2310 'International Tables Vol C Tables 4.2.6.8 and 6.1.1.4'

loop_
_geom_angle_atom_site_label_1
_geom_angle_atom_site_label_2
_geom_angle_atom_site_label_3
_geom_angle
_geom_angle_site_symmetry_1
_geom_angle_site_symmetry_3
_geom_angle_publ_flag
C2 Re1 C1 89.1(13) . . ?
C2 Re1 C3 89.4(12) . . ?
C1 Re1 C3 87.1(11) . . ?
C2 Re1 N1 93.9(9) . . ?
C1 Re1 N1 94.0(9) . . ?
C3 Re1 N1 176.5(10) . . ?
C2 Re1 S2 92.3(9) . . ?
C1 Re1 S2 176.7(8) . . ?
C3 Re1 S2 95.9(8) . . ?
N1 Re1 S2 82.9(5) . . ?
C2 Re1 S1 177.9(8) . . ?
C1 Re1 S1 91.8(10) . . ?
C3 Re1 S1 92.5(8) . . ?
N1 Re1 S1 84.1(5) . . ?
S2 Re1 S1 86.7(2) . . ?
C24 Re2 C24 85.8(21) 4 . ?
C24 Re2 C23 88.7(13) 4 . ?
C24 Re2 C23 88.7(13) . . ?
C24 Re2 N7 95.0(13) 4 . ?
C24 Re2 N7 95.0(13) . . ?
C23 Re2 N7 174.9(15) . . ?
C24 Re2 S3 91.6(11) 4 4 ?
C24 Re2 S3 174.6(10) . 4 ?
C23 Re2 S3 95.9(8) . 4 ?
N7 Re2 S3 80.6(7) . 4 ?
C24 Re2 S3 174.6(10) 4 . ?
C24 Re2 S3 91.6(11) . . ?
C23 Re2 S3 95.9(8) . . ?
N7 Re2 S3 80.6(7) . . ?
S3 Re2 S3 90.7(4) 4 . ?
C4 S1 Re1 102.7(10) . . ?
C8 S2 Re1 105.3(10) . . ?
C19 S3 Re2 102.1(10) . . ?
C16 N1 C12 111.8(19) . . ?
C16 N1 Re1 124.9(15) . . ?
C12 N1 Re1 122.7(14) . . ?
C4 N2 C6 104.8(27) . . ?
C4 N2 B1 134.9(31) . . ?
C6 N2 B1 120.1(30) . . ?
C7 N3 C4 123.5(30) . . ?
C7 N3 C5 128.1(31) . . ?
C4 N3 C5 108.4(31) . . ?
C10 N4 C8 104.6(29) . . ?
C10 N4 B1 121.5(30) . . ?
C8 N4 B1 133.6(31) . . ?
C8 N5 C11 124.7(30) . . ?
C8 N5 C9 104.7(28) . . ?
C11 N5 C9 130.5(30) . . ?
C14 N6 C17 120.2(23) . . ?
C14 N6 C18 123.3(23) . . ?
C17 N6 C18 116.5(23) . . ?
C29 N7 C25 109.1(49) . . ?
C29 N7 Re2 127.8(41) . . ?
C25 N7 Re2 123.1(33) . . ?
C19 N8 C21 106.1(23) . . ?
C19 N8 B2 120.2(25) . . ?
C21 N8 B2 132.2(25) . . ?
C19 N9 C20 112.7(22) . . ?
C19 N9 C22 126.5(23) . . ?
C20 N9 C22 120.7(23) . . ?
C30 N10 C31 113.8(60) . . ?
C30 N10 C27 130.3(71) . . ?
C31 N10 C27 115.9(56) . . ?
O1 C1 Re1 170.4(32) . . ?
O2 C2 Re1 176.7(24) . . ?
O3 C3 Re1 174.0(24) . . ?
N2 C4 N3 108.8(29) . . ?
N2 C4 S1 127.1(26) . . ?
N3 C4 S1 124.1(27) . . ?
C6 C5 N3 109.2(38) . . ?
C5 C6 N2 108.6(35) . . ?
N5 C8 N4 110.5(29) . . ?
N5 C8 S2 123.9(26) . . ?
N4 C8 S2 125.6(25) . . ?
C10 C9 N5 108.6(29) . . ?
C9 C10 N4 111.4(33) . . ?
C13 C12 N1 125.6(22) . . ?
C12 C13 C14 120.7(25) . . ?
N6 C14 C13 122.6(25) . . ?
N6 C14 C15 124.2(24) . . ?
C13 C14 C15 113.1(24) . . ?
C16 C15 C14 120.9(24) . . ?
C15 C16 N1 127.5(23) . . ?
N8 C19 N9 102.6(22) . . ?
N8 C19 S3 130.8(23) . . ?
N9 C19 S3 125.8(21) . . ?
C21 C20 N9 103.4(25) . . ?
C20 C21 N8 113.8(26) . . ?
O4 C23 Re2 171.2(35) . . ?
O5 C24 Re2 169.9(29) . . ?
N7 C25 C26 120.1(51) . . ?
C27 C26 C25 119.8(51) . . ?
C26 C27 C28 120.0(50) . . ?
C26 C27 N10 117.7(51) . . ?
C28 C27 N10 122.3(46) . . ?
C29 C28 C27 105.6(46) . . ?
N7 C29 C28 145.3(61) . . ?
N4 B1 N2 111.3(31) . . ?
N8 B2 N8 107.8(31) 4 . ?

loop_
_geom_bond_atom_site_label_1
_geom_bond_atom_site_label_2
_geom_bond_distance
_geom_bond_site_symmetry_2
_geom_bond_publ_flag
Re1 C2 1.86(3) . ?
Re1 C1 1.87(2) . ?
Re1 C3 1.88(3) . ?
Re1 N1 2.20(2) . ?
Re1 S2 2.525(7) . ?
Re1 S1 2.550(7) . ?
Re2 C24 1.80(4) 4 ?
Re2 C24 1.80(4) . ?
Re2 C23 1.90(4) . ?
Re2 N7 2.18(4) . ?
Re2 S3 2.535(8) 4 ?
Re2 S3 2.535(8) . ?
S1 C4 1.73(3) . ?
S2 C8 1.73(3) . ?
S3 C19 1.64(3) . ?
O1 C1 1.15(2) . ?
O2 C2 1.18(3) . ?
O3 C3 1.21(3) . ?
O4 C23 1.13(4) . ?
O5 C24 1.22(3) . ?
N1 C16 1.33(3) . ?
N1 C12 1.37(2) . ?
N2 C4 1.32(3) . ?
N2 C6 1.46(3) . ?
N2 B1 1.58(5) . ?
N3 C7 1.33(3) . ?
N3 C4 1.32(3) . ?
N3 C5 1.38(4) . ?
N4 C10 1.39(4) . ?
N4 C8 1.37(3) . ?
N4 B1 1.51(4) . ?
N5 C8 1.35(4) . ?
N5 C11 1.42(3) . ?
N5 C9 1.43(4) . ?
N6 C14 1.37(3) . ?
N6 C17 1.45(3) . ?
N6 C18 1.45(3) . ?
N7 C29 1.14(6) . ?
N7 C25 1.40(6) . ?
N8 C19 1.39(3) . ?
N8 C21 1.41(3) . ?
N8 B2 1.62(3) . ?
N9 C19 1.39(3) . ?
N9 C20 1.41(3) . ?
N9 C22 1.43(3) . ?
N10 C30 1.11(5) . ?
N10 C31 1.51(7) . ?
N10 C27 1.522(10) . ?
C5 C6 1.23(4) . ?
C9 C10 1.27(4) . ?
C12 C13 1.34(3) . ?
C13 C14 1.41(3) . ?
C14 C15 1.42(3) . ?
C15 C16 1.31(3) . ?
C20 C21 1.27(3) . ?
C25 C26 1.407(10) . ?
C26 C27 1.400(10) . ?
C27 C28 1.401(10) . ?
C28 C29 1.400(10) . ?
B2 N8 1.62(3) 4 ?
